data_2243943
loop_
_publ_author_name
'Qadir, Adnan M.'
'Kansiz, Sevgi'
'Dege, Necmi'
'Saif, Eiad'

_publ_section_title
;
 Crystal structure and Hirshfeld surface analysis of
 bis[(ethoxymethanethioyl)sulfanido](<i>N</i>,<i>N</i>,<i>N</i>',<i>N</i>'-tetramethylethane-1,2-diamine)mercury(II)
;
_journal_coeditor_code EY2008
_journal_issue 11
_journal_name_full 'Acta Crystallographica Section E'
_journal_page_first
;
;
_journal_paper_doi 10.1107/S2056989021010549
_journal_volume 77
_journal_year 2021
_chemical_formula_iupac '[Hg (C3 H5 O S2)2 (C6 H16 N2)]'
_chemical_formula_moiety 'C12 H26 Hg N2 O2 S4'
_chemical_formula_sum 'C12 H26 Hg N2 O2 S4'
_chemical_formula_weight 559.18
_chemical_name_systematic
;
Bis[(ethoxymethanethioyl)sulfanido](<i>N</i>,<i>N</i>,<i>N</i>',<i>N</i>'-\
tetramethylethane-1,2-diamine)mercury(II)
;
_space_group_crystal_system orthorhombic
_space_group_IT_number 60
_space_group_name_Hall '-P 2n 2ab'
_space_group_name_H-M_alt 'P b c n'
_atom_sites_solution_hydrogens geom
_atom_sites_solution_primary dual
_audit_creation_method SHELXL-2017/1
_cell_angle_alpha 90
_cell_angle_beta 90
_cell_angle_gamma 90
_cell_formula_units_Z 4
_cell_length_a 12.235(7)
_cell_length_b 8.017(5)
_cell_length_c 21.251(17)
_cell_measurement_reflns_used 379
_cell_measurement_temperature 296(2)
_cell_measurement_theta_max 24.74
_cell_measurement_theta_min 2.02
_cell_volume 2084(2)
_computing_cell_refinement
;
SAINT (Bruker, 2017)
;
_computing_data_collection
;
APEX3 (Bruker, 2017)
;
_computing_data_reduction
;
SAINT (Bruker, 2017)
;
_computing_molecular_graphics
;
PLATON (Spek, 2020)
;
_computing_publication_material
;
WinGX (Farrugia, 2012)
;
_computing_structure_refinement
;
<i>SHELXL2017/1</i> (Sheldrick, 2015b)
;
_computing_structure_solution
;
<i>SHELXT2018/2</i> (Sheldrick, 2015a)
;
_diffrn_ambient_temperature 296(2)
_diffrn_detector_area_resol_mean 7.4074
_diffrn_measured_fraction_theta_full 0.985
_diffrn_measured_fraction_theta_max 0.984
_diffrn_measurement_device_type 'Bruker D8 Quest with Photon II CPADs detector'
_diffrn_measurement_method 'phi and omega scans'
_diffrn_radiation_type MoK\a
_diffrn_radiation_wavelength 0.71073
_diffrn_reflns_av_R_equivalents 0.1392
_diffrn_reflns_av_unetI/netI 0.0753
_diffrn_reflns_limit_h_max 12
_diffrn_reflns_limit_h_min -14
_diffrn_reflns_limit_k_max 9
_diffrn_reflns_limit_k_min -6
_diffrn_reflns_limit_l_max 25
_diffrn_reflns_limit_l_min -25
_diffrn_reflns_number 8974
_diffrn_reflns_theta_full 25.242
_diffrn_reflns_theta_max 25.675
_diffrn_reflns_theta_min 1.917
_diffrn_source 'Incoatec microfocus source'
_exptl_absorpt_coefficient_mu 7.789
_exptl_absorpt_correction_T_max 0.627
_exptl_absorpt_correction_T_min 0.041
_exptl_absorpt_correction_type multi-scan
_exptl_absorpt_process_details
;
(SADABS; Krause <i>et al.</i>,  2015)
;
_exptl_crystal_colour brown
_exptl_crystal_density_diffrn 1.782
_exptl_crystal_description rod
_exptl_crystal_F_000 1088
_exptl_crystal_size_max 0.710
_exptl_crystal_size_mid 0.377
_exptl_crystal_size_min 0.060
_refine_diff_density_max 1.012
_refine_diff_density_min -2.733
_refine_ls_extinction_method none
_refine_ls_goodness_of_fit_ref 0.997
_refine_ls_hydrogen_treatment constr
_refine_ls_matrix_type full
_refine_ls_number_parameters 99
_refine_ls_number_reflns 1946
_refine_ls_number_restraints 0
_refine_ls_restrained_S_all 0.997
_refine_ls_R_factor_all 0.0860
_refine_ls_R_factor_gt 0.0526
_refine_ls_shift/su_max 0.000
_refine_ls_shift/su_mean 0.000
_refine_ls_structure_factor_coef Fsqd
_refine_ls_weighting_details 'w=1/[\s^2^(Fo^2^)+(0.0768P)^2^] where P=(Fo^2^+2Fc^2^)/3'
_refine_ls_weighting_scheme calc
_refine_ls_wR_factor_gt 0.1295
_refine_ls_wR_factor_ref 0.1473
_reflns_number_gt 1265
_reflns_number_total 1946
_reflns_threshold_expression 'I > 2\s(I)'
_cod_data_source_file ey2008sup1.cif
_cod_data_source_block I
_cod_database_code 2243943
_shelx_space_group_comment
;
The symmetry employed for this shelxl refinement is uniquely defined
by the following loop, which should always be used as a source of
symmetry information in preference to the above space-group names.
They are only intended as comments.
;

loop_
_space_group_symop_operation_xyz
'x, y, z'
'-x+1/2, -y+1/2, z+1/2'
'-x, y, -z+1/2'
'x+1/2, -y+1/2, -z'
'-x, -y, -z'
'x-1/2, y-1/2, -z-1/2'
'x, -y, z-1/2'
'-x-1/2, y-1/2, z'

loop_
_atom_site_type_symbol
_atom_site_label
_atom_site_fract_x
_atom_site_fract_y
_atom_site_fract_z
_atom_site_U_iso_or_equiv
_atom_site_adp_type
_atom_site_calc_flag
_atom_site_occupancy
_atom_site_disorder_assembly
_atom_site_disorder_group
Hg Hg1 0.500000 0.59649(6) 0.750000 0.0605(2) Uani d 1 . .
S S1 0.6620(2) 0.6747(4) 0.69202(12) 0.0807(9) Uani d 1 . .
S S2 0.4722(2) 0.7975(5) 0.61444(14) 0.0815(8) Uani d 1 . .
O O1 0.6840(6) 0.8337(10) 0.5917(3) 0.0753(19) Uani d 1 . .
N N1 0.4366(6) 0.3441(10) 0.6885(3) 0.0580(18) Uani d 1 . .
C C1 0.6025(8) 0.7760(12) 0.6290(4) 0.063(2) Uani d 1 . .
C C6 0.5057(9) 0.3204(18) 0.6319(5) 0.087(4) Uani d 1 . .
H H6A 0.502245 0.418481 0.606101 0.131 Uiso calc 1 . .
H H6B 0.479686 0.226095 0.608454 0.131 Uiso calc 1 . .
H H6C 0.579968 0.301191 0.644595 0.131 Uiso calc 1 . .
C C4 0.4462(8) 0.1997(13) 0.7314(5) 0.069(2) Uani d 1 . .
H H4A 0.441367 0.097608 0.707118 0.083 Uiso calc 1 . .
H H4B 0.385492 0.201216 0.760778 0.083 Uiso calc 1 . .
C C3 0.7614(16) 0.9572(16) 0.5016(5) 0.101(5) Uani d 1 . .
H H3A 0.747525 1.015326 0.462895 0.152 Uiso calc 1 . .
H H3B 0.795996 0.852358 0.492616 0.152 Uiso calc 1 . .
H H3C 0.808505 1.023299 0.527706 0.152 Uiso calc 1 . .
C C5 0.3232(9) 0.3668(17) 0.6701(5) 0.090(4) Uani d 1 . .
H H5A 0.280086 0.390950 0.706757 0.136 Uiso calc 1 . .
H H5B 0.296750 0.266672 0.650617 0.136 Uiso calc 1 . .
H H5C 0.317899 0.457818 0.640942 0.136 Uiso calc 1 . .
C C2 0.6563(11) 0.9271(15) 0.5349(5) 0.091(4) Uani d 1 . .
H H2A 0.621592 1.031988 0.545653 0.109 Uiso calc 1 . .
H H2B 0.606886 0.863221 0.508546 0.109 Uiso calc 1 . .

loop_
_atom_site_aniso_label
_atom_site_aniso_U_11
_atom_site_aniso_U_22
_atom_site_aniso_U_33
_atom_site_aniso_U_12
_atom_site_aniso_U_13
_atom_site_aniso_U_23
Hg1 0.0589(4) 0.0689(4) 0.0536(3) 0.000 0.0023(2) 0.000
S1 0.0618(15) 0.113(2) 0.0676(13) -0.0248(17) -0.0088(11) 0.0231(15)
S2 0.0674(17) 0.096(2) 0.0811(16) 0.0098(16) -0.0023(13) 0.0141(16)
O1 0.082(5) 0.085(5) 0.059(3) -0.011(4) 0.009(3) 0.013(3)
N1 0.056(5) 0.064(5) 0.054(4) 0.000(4) 0.002(3) 0.000(3)
C1 0.075(6) 0.059(6) 0.056(5) -0.015(5) 0.004(4) 0.000(4)
C6 0.103(9) 0.088(9) 0.071(6) -0.008(8) 0.012(5) -0.024(6)
C4 0.057(6) 0.067(6) 0.084(6) -0.023(6) -0.006(5) -0.010(5)
C3 0.142(13) 0.083(10) 0.079(7) 0.005(8) 0.037(7) 0.015(7)
C5 0.075(8) 0.123(11) 0.073(6) -0.013(7) -0.019(6) -0.003(6)
C2 0.115(10) 0.090(8) 0.067(6) 0.005(8) 0.018(7) 0.025(5)

loop_
_atom_type_symbol
_atom_type_description
_atom_type_scat_dispersion_real
_atom_type_scat_dispersion_imag
_atom_type_scat_source
C C 0.0033 0.0016 'International Tables Vol C Tables 4.2.6.8 and 6.1.1.4'
H H 0.0000 0.0000 'International Tables Vol C Tables 4.2.6.8 and 6.1.1.4'
Hg Hg -2.3894 9.2266 'International Tables Vol C Tables 4.2.6.8 and 6.1.1.4'
N N 0.0061 0.0033 'International Tables Vol C Tables 4.2.6.8 and 6.1.1.4'
O O 0.0106 0.0060 'International Tables Vol C Tables 4.2.6.8 and 6.1.1.4'
S S 0.1246 0.1234 'International Tables Vol C Tables 4.2.6.8 and 6.1.1.4'

loop_
_geom_angle_atom_site_label_1
_geom_angle_atom_site_label_2
_geom_angle_atom_site_label_3
_geom_angle_site_symmetry_1
_geom_angle_site_symmetry_3
_geom_angle
_geom_angle_publ_flag
S1 Hg1 S1 . 3_656 149.91(18) ?
S1 Hg1 N1 . . 101.26(18) ?
S1 Hg1 N1 3_656 . 102.70(19) ?
S1 Hg1 N1 . 3_656 102.70(19) ?
S1 Hg1 N1 3_656 3_656 101.26(18) ?
N1 Hg1 N1 . 3_656 73.8(3) ?
C1 S1 Hg1 . . 99.9(3) ?
C1 O1 C2 . . 119.2(9) ?
C5 N1 C4 . . 109.8(9) ?
C5 N1 C6 . . 110.1(8) ?
C4 N1 C6 . . 110.8(9) ?
C5 N1 Hg1 . . 109.3(7) ?
C4 N1 Hg1 . . 106.4(5) ?
C6 N1 Hg1 . . 110.3(6) ?
O1 C1 S2 . . 124.9(7) ?
O1 C1 S1 . . 107.7(7) ?
S2 C1 S1 . . 127.4(5) ?
N1 C6 H6A . . 109.5 ?
N1 C6 H6B . . 109.5 ?
H6A C6 H6B . . 109.5 ?
N1 C6 H6C . . 109.5 ?
H6A C6 H6C . . 109.5 ?
H6B C6 H6C . . 109.5 ?
N1 C4 C4 . 3_656 112.7(7) ?
N1 C4 H4A . . 109.1 ?
C4 C4 H4A 3_656 . 109.1 ?
N1 C4 H4B . . 109.1 ?
C4 C4 H4B 3_656 . 109.1 ?
H4A C4 H4B . . 107.8 ?
C2 C3 H3A . . 109.5 ?
C2 C3 H3B . . 109.5 ?
H3A C3 H3B . . 109.5 ?
C2 C3 H3C . . 109.5 ?
H3A C3 H3C . . 109.5 ?
H3B C3 H3C . . 109.5 ?
N1 C5 H5A . . 109.5 ?
N1 C5 H5B . . 109.5 ?
H5A C5 H5B . . 109.5 ?
N1 C5 H5C . . 109.5 ?
H5A C5 H5C . . 109.5 ?
H5B C5 H5C . . 109.5 ?
O1 C2 C3 . . 106.0(11) ?
O1 C2 H2A . . 110.5 ?
C3 C2 H2A . . 110.5 ?
O1 C2 H2B . . 110.5 ?
C3 C2 H2B . . 110.5 ?
H2A C2 H2B . . 108.7 ?

loop_
_geom_bond_atom_site_label_1
_geom_bond_atom_site_label_2
_geom_bond_site_symmetry_2
_geom_bond_distance
_geom_bond_publ_flag
Hg1 S1 . 2.416(3) y
Hg1 S1 3_656 2.416(3) n
Hg1 N1 . 2.531(8) y
Hg1 N1 3_656 2.531(8) n
S1 C1 . 1.727(9) y
S2 C1 . 1.633(10) y
O1 C1 . 1.355(11) y
O1 C2 . 1.460(12) y
N1 C5 . 1.452(13) y
N1 C4 . 1.479(13) y
N1 C6 . 1.481(13) ?
C6 H6A . 0.9600 ?
C6 H6B . 0.9600 ?
C6 H6C . 0.9600 ?
C4 C4 3_656 1.53(2) ?
C4 H4A . 0.9700 ?
C4 H4B . 0.9700 ?
C3 C2 . 1.49(2) ?
C3 H3A . 0.9600 ?
C3 H3B . 0.9600 ?
C3 H3C . 0.9600 ?
C5 H5A . 0.9600 ?
C5 H5B . 0.9600 ?
C5 H5C . 0.9600 ?
C2 H2A . 0.9700 ?
C2 H2B . 0.9700 ?

loop_
_geom_hbond_atom_site_label_D
_geom_hbond_atom_site_label_H
_geom_hbond_atom_site_label_A
_geom_hbond_site_symmetry_A
_geom_hbond_distance_DH
_geom_hbond_distance_HA
_geom_hbond_distance_DA
_geom_hbond_angle_DHA
_geom_hbond_publ_flag
C4 H4B S1 6_557 0.97 2.92 3.845(11) 159.6 yes

loop_
_geom_torsion_atom_site_label_1
_geom_torsion_atom_site_label_2
_geom_torsion_atom_site_label_3
_geom_torsion_atom_site_label_4
_geom_torsion_site_symmetry_1
_geom_torsion_site_symmetry_2
_geom_torsion_site_symmetry_3
_geom_torsion_site_symmetry_4
_geom_torsion
_geom_torsion_publ_flag
C2 O1 C1 S2 . . . . 1.9(13) ?
C2 O1 C1 S1 . . . . -179.2(8) ?
Hg1 S1 C1 O1 . . . . 178.2(6) ?
Hg1 S1 C1 S2 . . . . -3.0(7) ?
C5 N1 C4 C4 . . . 3_656 -162.2(10) ?
C6 N1 C4 C4 . . . 3_656 75.9(12) ?
Hg1 N1 C4 C4 . . . 3_656 -44.0(11) ?
C1 O1 C2 C3 . . . . -174.4(9) ?

_cod_database_fobs_code 2243943
